data_1544347
loop_
_publ_author_name
'Arbib, E.H.'
'Elouadi, B.'
'Chaminade, J.P.'
'Darriet, J.'

_publ_section_title
;
 New refinement of the crystal structure of o-P2O5
;
_journal_name_full 'Journal of Solid State Chemistry'
_journal_page_first 350
_journal_page_last 353
_journal_volume 127
_journal_year 1996
_chemical_formula_sum 'O5 P2'
_chemical_name_common 'P2O5 ortho1, Arbib et al., JSSC127, 35'
_space_group_IT_number 43
_space_group_name_H-M_alt 'F d d 2'
_symmetry_space_group_name_Hall 'F 2 -2d'
_symmetry_space_group_name_H-M 'F d d 2'
_cell_angle_alpha 90
_cell_angle_beta 90
_cell_angle_gamma 90
_cell_formula_units_Z 8
_cell_length_a 16.314(2)
_cell_length_b 8.115(3)
_cell_length_c 5.265(9)
_cell_volume 697.0(12)
_cod_data_source_file P2O5-O1.cif
_cod_data_source_block P2O5-o
_cod_original_formula_sum 'P2 O5'
_cod_database_code 1544347

loop_
_space_group_symop_operation_xyz
'x, y, z'
'-x, -y, z'
'x+1/4, -y+1/4, z+1/4'
'-x+1/4, y+1/4, z+1/4'
'x, y+1/2, z+1/2'
'-x, -y+1/2, z+1/2'
'x+1/4, -y+3/4, z+3/4'
'-x+1/4, y+3/4, z+3/4'
'x+1/2, y, z+1/2'
'-x+1/2, -y, z+1/2'
'x+3/4, -y+1/4, z+3/4'
'-x+3/4, y+1/4, z+3/4'
'x+1/2, y+1/2, z'
'-x+1/2, -y+1/2, z'
'x+3/4, -y+3/4, z+1/4'
'-x+3/4, y+3/4, z+1/4'

loop_
_atom_site_label
_atom_site_occupancy
_atom_site_fract_x
_atom_site_fract_y
_atom_site_fract_z
_atom_site_adp_type
_atom_site_U_iso_or_equiv
_atom_site_type_symbol
P 1.0 0.17477(3) 0.16940(6) 0.000000 Uiso 0.006967 P
O1 1.0 0.19398(11) 0.0850(3) 0.2341(4) Uiso 0.015733 O
O2 1.0 0.11341(9) 0.31958(17) 0.0256(4) Uiso 0.010167 O
O3 1.0 0.250000 0.250000 0.8566(5) Uiso 0.010167 O

loop_
_atom_site_aniso_label
_atom_site_aniso_U_11
_atom_site_aniso_U_22
_atom_site_aniso_U_33
_atom_site_aniso_U_12
_atom_site_aniso_U_13
_atom_site_aniso_U_23
P 0.00660 0.00610 0.00820 -0.00020 0.00010 -0.00060
O1 0.01840 0.01610 0.01270 0.00210 -0.00290 -0.00350
O2 0.01060 0.00860 0.01130 0.00320 -0.00030 -0.00350
O3 0.00720 0.01240 0.01090 -0.00260 0.00000 0.00000
